data_7002875
loop_
_publ_author_name
'Maldonado, Carmen R.'
'Quir\'os, Miguel'
'Salas, Juan M.'
'Rodr\'iguez-Di\'eguez, Antonio'

_publ_section_title
;
 Versatile binding behaviour of
 4,6-dimethyl-1,2,3-triazolo[4,5-d]-pyrimidin-5,7-dionato in the
 presence of bipyrimidine. Supramolecular H-bond architectures
;
_journal_issue 46
_journal_name_full 'Dalton Transactions'
_journal_page_first 10311
_journal_page_last 10317
_journal_paper_doi 10.1039/b913541c
_journal_year 2009
_chemical_formula_moiety 'C32 H34 N24 O10 Zn2, 2(H2 O)'
_chemical_formula_sum 'C32 H38 N24 O12 Zn2'
_chemical_formula_weight 1081.60
_chemical_name_systematic
;
?
;
_space_group_IT_number 2
_symmetry_cell_setting triclinic
_symmetry_space_group_name_Hall '-P 1'
_symmetry_space_group_name_H-M 'P -1'
_atom_sites_solution_hydrogens mixed
_atom_sites_solution_primary heavy
_atom_sites_solution_secondary difmap
_audit_creation_method SHELXL-97
_cell_angle_alpha 97.483(1)
_cell_angle_beta 100.866(1)
_cell_angle_gamma 112.462(1)
_cell_formula_units_Z 1
_cell_length_a 10.3170(9)
_cell_length_b 10.3555(9)
_cell_length_c 11.0667(9)
_cell_measurement_reflns_used 2899
_cell_measurement_temperature 298(2)
_cell_measurement_theta_max 24.0
_cell_measurement_theta_min 2.4
_cell_volume 1046.06(15)
_computing_cell_refinement 'Bruker SMART'
_computing_data_collection 'Bruker SMART (Bruker, 1999)'
_computing_data_reduction 'Bruker SAINT (Bruker, 1999)'
_computing_molecular_graphics 'Xtal_GX (Hall & du Boulay, 1997)'
_computing_publication_material SHELXL-97
_computing_structure_refinement 'SHELXL-97 (Sheldrick, 1997)'
_computing_structure_solution 'SHELXS-97 (Sheldrick, 1997)'
_diffrn_ambient_temperature 298(2)
_diffrn_detector_area_resol_mean 8.26
_diffrn_measured_fraction_theta_full 0.991
_diffrn_measured_fraction_theta_max 0.920
_diffrn_measurement_device_type 'Bruker SMART APEX CCD system'
_diffrn_measurement_method '\f and \w scans'
_diffrn_radiation_monochromator graphite
_diffrn_radiation_source 'fine-focus sealed tube'
_diffrn_radiation_type MoK\a
_diffrn_radiation_wavelength 0.71073
_diffrn_reflns_av_R_equivalents 0.0378
_diffrn_reflns_av_sigmaI/netI 0.0511
_diffrn_reflns_limit_h_max 13
_diffrn_reflns_limit_h_min -13
_diffrn_reflns_limit_k_max 13
_diffrn_reflns_limit_k_min -13
_diffrn_reflns_limit_l_max 14
_diffrn_reflns_limit_l_min -14
_diffrn_reflns_number 12383
_diffrn_reflns_theta_full 26.80
_diffrn_reflns_theta_max 28.29
_diffrn_reflns_theta_min 1.92
_diffrn_standards_decay_% 0.1
_diffrn_standards_number 108
_exptl_absorpt_coefficient_mu 1.240
_exptl_absorpt_correction_T_max 0.952
_exptl_absorpt_correction_T_min 0.822
_exptl_absorpt_correction_type multi-scan
_exptl_absorpt_process_details 'Bruker SADABS (Bruker, 1999)'
_exptl_crystal_colour colourless
_exptl_crystal_density_diffrn 1.717
_exptl_crystal_density_method 'not measured'
_exptl_crystal_description rectangular
_exptl_crystal_F_000 554
_exptl_crystal_size_max 0.18
_exptl_crystal_size_mid 0.15
_exptl_crystal_size_min 0.04
_refine_diff_density_max 0.415
_refine_diff_density_min -0.325
_refine_diff_density_rms 0.078
_refine_ls_extinction_method none
_refine_ls_goodness_of_fit_ref 1.056
_refine_ls_hydrogen_treatment mixed
_refine_ls_matrix_type full
_refine_ls_number_parameters 332
_refine_ls_number_reflns 4771
_refine_ls_number_restraints 4
_refine_ls_restrained_S_all 1.056
_refine_ls_R_factor_all 0.0560
_refine_ls_R_factor_gt 0.0423
_refine_ls_shift/su_max 0.001
_refine_ls_shift/su_mean 0.000
_refine_ls_structure_factor_coef Fsqd
_refine_ls_weighting_details 'calc w=1/[\s^2^(Fo^2^)+(0.0500P)^2^+0.0400P] where P=(Fo^2^+2Fc^2^)/3'
_refine_ls_weighting_scheme calc
_refine_ls_wR_factor_gt 0.0984
_refine_ls_wR_factor_ref 0.1046
_reflns_number_gt 3798
_reflns_number_total 4771
_reflns_threshold_expression I>2\s(I)
_cod_data_source_file b913541c.txt
_cod_data_source_block znaxbpir
_cod_database_code 7002875

loop_
_symmetry_equiv_pos_as_xyz
'x, y, z'
'-x, -y, -z'

loop_
_atom_site_label
_atom_site_type_symbol
_atom_site_fract_x
_atom_site_fract_y
_atom_site_fract_z
_atom_site_U_iso_or_equiv
_atom_site_adp_type
_atom_site_occupancy
_atom_site_symmetry_multiplicity
_atom_site_calc_flag
_atom_site_refinement_flags
_atom_site_disorder_assembly
_atom_site_disorder_group
Zn Zn 0.48665(3) 0.32123(3) 0.26900(3) 0.03037(11) Uani 1 1 d . . .
N1A N 0.2044(2) 0.2867(2) 0.1366(2) 0.0323(5) Uani 1 1 d . . .
N2A N 0.2715(2) 0.2162(2) 0.1941(2) 0.0315(5) Uani 1 1 d . . .
N3A N 0.1785(2) 0.0890(2) 0.2102(2) 0.0323(5) Uani 1 1 d . . .
C3AA C 0.0485(3) 0.0818(3) 0.1590(2) 0.0279(5) Uani 1 1 d . . .
N4A N -0.0858(2) -0.0261(2) 0.1499(2) 0.0330(5) Uani 1 1 d . . .
C4A C -0.0969(3) -0.1534(3) 0.1991(3) 0.0470(8) Uani 1 1 d . . .
H41A H -0.1547 -0.1650 0.2588 0.056 Uiso 1 1 d R . .
H42A H -0.0014 -0.1427 0.2399 0.056 Uiso 1 1 d R . .
H43A H -0.1415 -0.2362 0.1304 0.056 Uiso 1 1 d R . .
C5A C -0.2083(3) -0.0152(3) 0.0913(2) 0.0338(6) Uani 1 1 d . . .
O5A O -0.3295(2) -0.1091(2) 0.08140(19) 0.0434(5) Uani 1 1 d . . .
N6A N -0.1932(2) 0.1065(2) 0.0437(2) 0.0340(5) Uani 1 1 d . . .
C6A C -0.3275(3) 0.1095(3) -0.0261(3) 0.0550(9) Uani 1 1 d . . .
H61A H -0.3785 0.1310 0.0322 0.066 Uiso 1 1 d R . .
H62A H -0.3879 0.0177 -0.0818 0.066 Uiso 1 1 d R . .
H63A H -0.3041 0.1818 -0.0745 0.066 Uiso 1 1 d R . .
C7A C -0.0624(3) 0.2244(3) 0.0534(3) 0.0336(6) Uani 1 1 d . . .
O7A O -0.0605(2) 0.3291(2) 0.0140(2) 0.0521(6) Uani 1 1 d . . .
C7AA C 0.0615(3) 0.2027(3) 0.1140(2) 0.0280(5) Uani 1 1 d . . .
N1B N 0.6405(2) 0.2507(2) 0.3053(2) 0.0341(5) Uani 1 1 d . . .
N2B N 0.6166(2) 0.1267(2) 0.3416(2) 0.0412(6) Uani 1 1 d . . .
N3B N 0.7432(3) 0.1168(2) 0.3828(2) 0.0419(6) Uani 1 1 d . . .
C3AB C 0.8466(3) 0.2377(3) 0.3709(2) 0.0305(6) Uani 1 1 d . . .
N4B N 0.9949(2) 0.2787(2) 0.4039(2) 0.0355(5) Uani 1 1 d . . .
C4B C 1.0587(3) 0.1940(3) 0.4679(3) 0.0461(8) Uani 1 1 d . . .
H41B H 1.1141 0.1655 0.4182 0.055 Uiso 1 1 d R . .
H42B H 0.9828 0.1103 0.4786 0.055 Uiso 1 1 d R . .
H43B H 1.1212 0.2507 0.5490 0.055 Uiso 1 1 d R . .
C5B C 1.0848(3) 0.4074(3) 0.3863(2) 0.0360(6) Uani 1 1 d . . .
O5B O 1.2160(2) 0.4487(2) 0.4162(2) 0.0527(6) Uani 1 1 d . . .
N6B N 1.0202(2) 0.4898(2) 0.3320(2) 0.0346(5) Uani 1 1 d . . .
C6B C 1.1185(3) 0.6208(3) 0.3031(3) 0.0510(8) Uani 1 1 d . . .
H61B H 1.0655 0.6460 0.2362 0.061 Uiso 1 1 d R . .
H62B H 1.1957 0.6046 0.2773 0.061 Uiso 1 1 d R . .
H63B H 1.1584 0.6977 0.3769 0.061 Uiso 1 1 d R . .
C7B C 0.8709(3) 0.4594(3) 0.3025(2) 0.0316(6) Uani 1 1 d . . .
O7B O 0.8260(2) 0.5438(2) 0.2650(2) 0.0445(5) Uani 1 1 d . . .
C7AB C 0.7863(3) 0.3221(3) 0.3230(2) 0.0295(6) Uani 1 1 d . . .
N1P N 0.5229(2) 0.5294(2) 0.34710(19) 0.0274(5) Uani 1 1 d . . .
C2P C 0.5166(2) 0.5592(2) 0.4661(2) 0.0258(5) Uani 1 1 d . . .
N3P N 0.5375(2) 0.6865(2) 0.5296(2) 0.0287(5) Uani 1 1 d . . .
C4P C 0.5635(3) 0.7919(3) 0.4675(3) 0.0368(6) Uani 1 1 d . . .
H4P H 0.5795 0.8827 0.5093 0.044 Uiso 1 1 d R . .
C5P C 0.5679(3) 0.7706(3) 0.3435(3) 0.0388(7) Uani 1 1 d . . .
H5P H 0.5833 0.8439 0.3000 0.047 Uiso 1 1 d R . .
C6P C 0.5481(3) 0.6360(3) 0.2859(3) 0.0341(6) Uani 1 1 d . . .
H6P H 0.5521 0.6188 0.2024 0.041 Uiso 1 1 d R . .
O1W O 0.5107(2) 0.3656(2) 0.09202(19) 0.0391(5) Uani 1 1 d D . .
H11W H 0.583(2) 0.405(3) 0.065(3) 0.047 Uiso 1 1 d D . .
H12W H 0.457(3) 0.293(2) 0.036(2) 0.047 Uiso 1 1 d D . .
O2W O 0.2812(2) 0.5468(3) 0.0357(2) 0.0516(6) Uani 1 1 d D . .
H21W H 0.204(2) 0.555(4) 0.012(3) 0.062 Uiso 1 1 d D . .
H22W H 0.259(4) 0.469(2) 0.060(3) 0.062 Uiso 1 1 d D . .

loop_
_atom_site_aniso_label
_atom_site_aniso_U_11
_atom_site_aniso_U_22
_atom_site_aniso_U_33
_atom_site_aniso_U_23
_atom_site_aniso_U_13
_atom_site_aniso_U_12
Zn 0.02274(17) 0.02790(18) 0.0374(2) 0.00540(13) 0.00540(13) 0.00904(13)
N1A 0.0235(11) 0.0322(12) 0.0385(13) 0.0113(10) 0.0062(10) 0.0084(9)
N2A 0.0236(11) 0.0335(12) 0.0342(12) 0.0090(10) 0.0079(9) 0.0079(9)
N3A 0.0264(11) 0.0311(12) 0.0371(13) 0.0106(10) 0.0076(10) 0.0091(9)
C3AA 0.0272(13) 0.0273(13) 0.0257(13) 0.0051(10) 0.0083(10) 0.0072(10)
N4A 0.0294(12) 0.0258(11) 0.0374(13) 0.0089(10) 0.0102(10) 0.0035(9)
C4A 0.0437(17) 0.0395(17) 0.0524(19) 0.0232(15) 0.0136(15) 0.0073(14)
C5A 0.0277(14) 0.0348(15) 0.0322(14) -0.0004(12) 0.0113(11) 0.0067(12)
O5A 0.0269(10) 0.0377(11) 0.0518(12) 0.0029(9) 0.0130(9) -0.0003(8)
N6A 0.0206(11) 0.0353(13) 0.0407(13) 0.0069(10) 0.0049(10) 0.0077(9)
C6A 0.0254(15) 0.052(2) 0.079(2) 0.0138(18) 0.0005(16) 0.0135(14)
C7A 0.0275(14) 0.0336(15) 0.0380(15) 0.0099(12) 0.0080(12) 0.0105(11)
O7A 0.0357(11) 0.0461(13) 0.0763(16) 0.0310(12) 0.0083(11) 0.0165(10)
C7AA 0.0218(12) 0.0273(13) 0.0314(14) 0.0077(11) 0.0062(10) 0.0066(10)
N1B 0.0278(12) 0.0302(12) 0.0423(13) 0.0060(10) 0.0071(10) 0.0117(10)
N2B 0.0333(13) 0.0330(13) 0.0574(16) 0.0123(12) 0.0139(12) 0.0123(10)
N3B 0.0417(14) 0.0335(13) 0.0537(16) 0.0128(11) 0.0130(12) 0.0176(11)
C3AB 0.0305(14) 0.0326(14) 0.0316(14) 0.0070(11) 0.0069(11) 0.0170(12)
N4B 0.0288(12) 0.0422(14) 0.0383(13) 0.0098(11) 0.0043(10) 0.0197(11)
C4B 0.0481(18) 0.055(2) 0.0453(18) 0.0149(15) 0.0067(15) 0.0330(16)
C5B 0.0290(15) 0.0476(17) 0.0305(15) 0.0032(13) 0.0050(12) 0.0179(13)
O5B 0.0262(11) 0.0691(15) 0.0602(14) 0.0153(12) 0.0073(10) 0.0186(11)
N6B 0.0255(11) 0.0363(13) 0.0383(13) 0.0096(10) 0.0077(10) 0.0089(10)
C6B 0.0337(16) 0.0481(19) 0.063(2) 0.0196(16) 0.0140(15) 0.0058(14)
C7B 0.0291(14) 0.0341(15) 0.0301(14) 0.0049(11) 0.0053(11) 0.0134(12)
O7B 0.0377(11) 0.0374(11) 0.0621(14) 0.0219(10) 0.0113(10) 0.0168(9)
C7AB 0.0257(13) 0.0331(14) 0.0315(14) 0.0069(11) 0.0068(11) 0.0147(11)
N1P 0.0209(10) 0.0253(11) 0.0311(12) 0.0072(9) 0.0047(9) 0.0051(9)
C2P 0.0155(11) 0.0257(13) 0.0329(14) 0.0067(10) 0.0031(10) 0.0066(10)
N3P 0.0238(11) 0.0239(11) 0.0358(12) 0.0064(9) 0.0068(9) 0.0078(9)
C4P 0.0345(15) 0.0252(14) 0.0477(18) 0.0082(12) 0.0104(13) 0.0093(12)
C5P 0.0425(16) 0.0299(15) 0.0445(17) 0.0168(13) 0.0116(13) 0.0129(13)
C6P 0.0353(15) 0.0333(15) 0.0329(15) 0.0112(12) 0.0100(12) 0.0116(12)
O1W 0.0309(11) 0.0387(12) 0.0387(12) 0.0073(9) 0.0112(9) 0.0046(9)
O2W 0.0373(12) 0.0590(15) 0.0649(15) 0.0323(12) 0.0187(11) 0.0184(11)

loop_
_atom_type_symbol
_atom_type_description
_atom_type_scat_dispersion_real
_atom_type_scat_dispersion_imag
_atom_type_scat_source
C C 0.0033 0.0016 'International Tables Vol C Tables 4.2.6.8 and 6.1.1.4'
H H 0.0000 0.0000 'International Tables Vol C Tables 4.2.6.8 and 6.1.1.4'
N N 0.0061 0.0033 'International Tables Vol C Tables 4.2.6.8 and 6.1.1.4'
O O 0.0106 0.0060 'International Tables Vol C Tables 4.2.6.8 and 6.1.1.4'
Zn Zn 0.2839 1.4301 'International Tables Vol C Tables 4.2.6.8 and 6.1.1.4'

loop_
_geom_angle_atom_site_label_1
_geom_angle_atom_site_label_2
_geom_angle_atom_site_label_3
_geom_angle
_geom_angle_site_symmetry_1
_geom_angle_site_symmetry_3
_geom_angle_publ_flag
N1B Zn N2A 131.33(9) . . ?
N1B Zn N1P 121.54(8) . . ?
N2A Zn N1P 105.76(8) . . ?
N1B Zn O1W 98.00(9) . . ?
N2A Zn O1W 89.23(8) . . ?
N1P Zn O1W 93.71(8) . . ?
N1B Zn N3P 88.67(8) . 2_666 ?
N2A Zn N3P 92.20(8) . 2_666 ?
N1P Zn N3P 76.13(8) . 2_666 ?
O1W Zn N3P 169.75(8) . 2_666 ?
N2A N1A C7AA 105.2(2) . . ?
N1A N2A N3A 113.19(19) . . ?
N1A N2A Zn 117.22(16) . . ?
N3A N2A Zn 128.74(16) . . ?
C3AA N3A N2A 103.8(2) . . ?
N3A C3AA C7AA 110.3(2) . . ?
N3A C3AA N4A 128.1(2) . . ?
C7AA C3AA N4A 121.6(2) . . ?
C5A N4A C3AA 119.4(2) . . ?
C5A N4A C4A 119.9(2) . . ?
C3AA N4A C4A 120.6(2) . . ?
N4A C4A H41A 109.9 . . ?
N4A C4A H42A 109.4 . . ?
H41A C4A H42A 109.5 . . ?
N4A C4A H43A 109.2 . . ?
H41A C4A H43A 109.5 . . ?
H42A C4A H43A 109.5 . . ?
O5A C5A N4A 121.2(3) . . ?
O5A C5A N6A 120.6(3) . . ?
N4A C5A N6A 118.2(2) . . ?
C5A N6A C7A 126.6(2) . . ?
C5A N6A C6A 116.4(2) . . ?
C7A N6A C6A 117.0(2) . . ?
N6A C6A H61A 109.6 . . ?
N6A C6A H62A 109.4 . . ?
H61A C6A H62A 109.5 . . ?
N6A C6A H63A 109.4 . . ?
H61A C6A H63A 109.5 . . ?
H62A C6A H63A 109.5 . . ?
O7A C7A N6A 121.8(2) . . ?
O7A C7A C7AA 126.7(2) . . ?
N6A C7A C7AA 111.6(2) . . ?
N1A C7AA C3AA 107.6(2) . . ?
N1A C7AA C7A 129.9(2) . . ?
C3AA C7AA C7A 122.6(2) . . ?
N2B N1B C7AB 107.4(2) . . ?
N2B N1B Zn 122.29(17) . . ?
C7AB N1B Zn 129.21(18) . . ?
N1B N2B N3B 110.4(2) . . ?
C3AB N3B N2B 105.6(2) . . ?
N3B C3AB C7AB 110.4(2) . . ?
N3B C3AB N4B 127.3(2) . . ?
C7AB C3AB N4B 122.2(2) . . ?
C5B N4B C3AB 119.3(2) . . ?
C5B N4B C4B 119.0(2) . . ?
C3AB N4B C4B 121.5(2) . . ?
N4B C4B H41B 109.5 . . ?
N4B C4B H42B 109.6 . . ?
H41B C4B H42B 109.5 . . ?
N4B C4B H43B 109.4 . . ?
H41B C4B H43B 109.5 . . ?
H42B C4B H43B 109.5 . . ?
O5B C5B N4B 121.4(3) . . ?
O5B C5B N6B 121.1(3) . . ?
N4B C5B N6B 117.5(2) . . ?
C5B N6B C7B 126.5(2) . . ?
C5B N6B C6B 116.2(2) . . ?
C7B N6B C6B 117.3(2) . . ?
N6B C6B H61B 109.4 . . ?
N6B C6B H62B 109.4 . . ?
H61B C6B H62B 109.5 . . ?
N6B C6B H63B 109.6 . . ?
H61B C6B H63B 109.5 . . ?
H62B C6B H63B 109.5 . . ?
O7B C7B N6B 121.7(2) . . ?
O7B C7B C7AB 126.9(2) . . ?
N6B C7B C7AB 111.4(2) . . ?
C3AB C7AB N1B 106.3(2) . . ?
C3AB C7AB C7B 122.8(2) . . ?
N1B C7AB C7B 130.9(2) . . ?
C2P N1P C6P 116.9(2) . . ?
C2P N1P Zn 118.06(16) . . ?
C6P N1P Zn 124.99(18) . . ?
N3P C2P N1P 125.4(2) . . ?
N3P C2P C2P 116.9(3) . 2_666 ?
N1P C2P C2P 117.6(3) . 2_666 ?
C2P N3P C4P 116.9(2) . . ?
C2P N3P Zn 111.24(16) . 2_666 ?
C4P N3P Zn 131.85(18) . 2_666 ?
N3P C4P C5P 121.9(3) . . ?
N3P C4P H4P 119.2 . . ?
C5P C4P H4P 118.8 . . ?
C4P C5P C6P 117.2(3) . . ?
C4P C5P H5P 121.5 . . ?
C6P C5P H5P 121.2 . . ?
N1P C6P C5P 121.5(3) . . ?
N1P C6P H6P 119.2 . . ?
C5P C6P H6P 119.2 . . ?
Zn O1W H11W 133(2) . . ?
Zn O1W H12W 109(2) . . ?
H11W O1W H12W 105(3) . . ?
H21W O2W H22W 106(3) . . ?

loop_
_geom_bond_atom_site_label_1
_geom_bond_atom_site_label_2
_geom_bond_distance
_geom_bond_site_symmetry_2
_geom_bond_publ_flag
Zn N1B 1.984(2) . ?
Zn N2A 2.006(2) . ?
Zn N1P 2.076(2) . ?
Zn O1W 2.107(2) . ?
Zn N3P 2.297(2) 2_666 ?
N1A N2A 1.326(3) . ?
N1A C7AA 1.348(3) . ?
N2A N3A 1.359(3) . ?
N3A C3AA 1.324(3) . ?
C3AA C7AA 1.376(3) . ?
C3AA N4A 1.383(3) . ?
N4A C5A 1.360(3) . ?
N4A C4A 1.464(3) . ?
C4A H41A 0.9600 . ?
C4A H42A 0.9600 . ?
C4A H43A 0.9600 . ?
C5A O5A 1.230(3) . ?
C5A N6A 1.394(3) . ?
N6A C7A 1.405(3) . ?
N6A C6A 1.468(3) . ?
C6A H61A 0.9600 . ?
C6A H62A 0.9600 . ?
C6A H63A 0.9600 . ?
C7A O7A 1.216(3) . ?
C7A C7AA 1.438(3) . ?
N1B N2B 1.342(3) . ?
N1B C7AB 1.360(3) . ?
N2B N3B 1.347(3) . ?
N3B C3AB 1.341(3) . ?
C3AB C7AB 1.357(3) . ?
C3AB N4B 1.381(3) . ?
N4B C5B 1.366(4) . ?
N4B C4B 1.459(3) . ?
C4B H41B 0.9601 . ?
C4B H42B 0.9601 . ?
C4B H43B 0.9601 . ?
C5B O5B 1.215(3) . ?
C5B N6B 1.396(3) . ?
N6B C7B 1.412(3) . ?
N6B C6B 1.468(4) . ?
C6B H61B 0.9601 . ?
C6B H62B 0.9601 . ?
C6B H63B 0.9601 . ?
C7B O7B 1.217(3) . ?
C7B C7AB 1.430(4) . ?
N1P C2P 1.332(3) . ?
N1P C6P 1.337(3) . ?
C2P N3P 1.328(3) . ?
C2P C2P 1.483(5) 2_666 ?
N3P C4P 1.332(3) . ?
N3P Zn 2.297(2) 2_666 ?
C4P C5P 1.374(4) . ?
C4P H4P 0.9300 . ?
C5P C6P 1.375(4) . ?
C5P H5P 0.9300 . ?
C6P H6P 0.9300 . ?
O1W H11W 0.832(10) . ?
O1W H12W 0.829(10) . ?
O2W H21W 0.832(10) . ?
O2W H22W 0.837(10) . ?

loop_
_geom_hbond_atom_site_label_D
_geom_hbond_atom_site_label_H
_geom_hbond_atom_site_label_A
_geom_hbond_distance_DH
_geom_hbond_distance_HA
_geom_hbond_distance_DA
_geom_hbond_angle_DHA
_geom_hbond_site_symmetry_A
O1W H11W O2W 0.832(10) 1.913(13) 2.724(3) 165(3) 2_665
O1W H12W O5A 0.829(10) 1.959(11) 2.785(3) 174(3) 2
O2W H22W N1A 0.837(10) 2.100(11) 2.934(3) 175(3) .
O2W H21W O7A 0.832(10) 2.234(17) 3.015(3) 156(3) 2_565
